data_1543873
loop_
_publ_author_name
'G\"orbitz, Carl Henrik'
'Karen, Pavel'
'Du\<sek, Michal'
'Pet\<r\'i\<cek, V\'aclav'

_publ_section_title
;
 An exceptional series of phase transitions in hydrophobic amino acids
 with linear side chains
;
_journal_issue 5
_journal_name_full IUCrJ
_journal_page_first
;
;
_journal_paper_doi 10.1107/S2052252516010472
_journal_volume 3
_journal_year 2016
_chemical_absolute_configuration rm
_chemical_formula_moiety 'C5 H11 N O2 S'
_chemical_formula_sum 'C5 H11 N O2 S'
_chemical_formula_weight 149.21
_chemical_name_common L-methionine
_chemical_name_systematic
;
 S-2-amino-4-(methylthio)butanoic acid
;
_space_group_crystal_system monoclinic
_space_group_IT_number 4
_space_group_name_Hall 'P 2yb'
_space_group_name_H-M_alt 'P 1 21 1'
_symmetry_space_group_name_Hall 'P 2yb'
_symmetry_space_group_name_H-M 'P 1 21 1'
_atom_sites_solution_hydrogens geom
_atom_sites_solution_primary direct
_atom_sites_solution_secondary difmap
_audit_creation_method SHELXL-2013
_cell_angle_alpha 90
_cell_angle_beta 94.980(2)
_cell_angle_gamma 90
_cell_formula_units_Z 4
_cell_length_a 9.5473(6)
_cell_length_b 5.1830(3)
_cell_length_c 15.5830(10)
_cell_measurement_reflns_used 7767
_cell_measurement_temperature 320(2)
_cell_measurement_theta_max 26.85
_cell_measurement_theta_min 2.41
_cell_volume 768.19(8)
_computing_cell_refinement 'APEX2 (Bruker, 2014)'
_computing_data_collection 'APEX2 (Bruker, 2014)'
_computing_data_reduction 'APEX2 (Bruker, 2014)'
_computing_molecular_graphics 'MERCURY (Macrae et al., 2008)'
_computing_publication_material 'SHELXL (Sheldrick, 2015b)'
_computing_structure_refinement 'SHELXL (Sheldrick, 2015b)'
_computing_structure_solution 'SHELXT (Sheldrick, 2015a)'
_diffrn_ambient_temperature 320(2)
_diffrn_detector_area_resol_mean 8.3
_diffrn_measured_fraction_theta_full 0.990
_diffrn_measured_fraction_theta_max 0.974
_diffrn_measurement_device_type 'Bruker D8 Vantage single crystal CCD'
_diffrn_measurement_method 'Sets of exposures each taken over 0.5\% \w rotation'
_diffrn_radiation_monochromator graphite
_diffrn_radiation_type MoK\a
_diffrn_radiation_wavelength 0.71073
_diffrn_reflns_av_R_equivalents 0.0456
_diffrn_reflns_av_unetI/netI 0.0586
_diffrn_reflns_Laue_measured_fraction_full 0.990
_diffrn_reflns_Laue_measured_fraction_max 0.974
_diffrn_reflns_limit_h_max 9
_diffrn_reflns_limit_h_min -11
_diffrn_reflns_limit_k_max 6
_diffrn_reflns_limit_k_min -6
_diffrn_reflns_limit_l_max 18
_diffrn_reflns_limit_l_min -19
_diffrn_reflns_number 7664
_diffrn_reflns_point_group_measured_fraction_full 0.971
_diffrn_reflns_point_group_measured_fraction_max 0.927
_diffrn_reflns_theta_full 25.242
_diffrn_reflns_theta_max 26.396
_diffrn_reflns_theta_min 2.141
_exptl_absorpt_coefficient_mu 0.355
_exptl_absorpt_correction_T_max 1.000
_exptl_absorpt_correction_T_min 0.645
_exptl_absorpt_correction_type multi-scan
_exptl_absorpt_process_details 'SADABS (Bruker, 2014)'
_exptl_crystal_colour colourless
_exptl_crystal_density_diffrn 1.290
_exptl_crystal_density_method 'not measured'
_exptl_crystal_description plate
_exptl_crystal_F_000 320
_exptl_crystal_size_max 0.48
_exptl_crystal_size_mid 0.45
_exptl_crystal_size_min 0.11
_refine_diff_density_max 0.236
_refine_diff_density_min -0.261
_refine_diff_density_rms 0.046
_refine_ls_abs_structure_details
;
 Flack x determined using 751 quotients [(I+)-(I-)]/[(I+)+(I-)]
 (Parsons and Flack (2004), Acta Cryst. A60, s61).
;
_refine_ls_abs_structure_Flack -0.04(9)
_refine_ls_extinction_method none
_refine_ls_goodness_of_fit_ref 1.073
_refine_ls_hydrogen_treatment constr
_refine_ls_matrix_type full
_refine_ls_number_parameters 248
_refine_ls_number_reflns 2936
_refine_ls_number_restraints 833
_refine_ls_restrained_S_all 1.024
_refine_ls_R_factor_all 0.0999
_refine_ls_R_factor_gt 0.0657
_refine_ls_shift/su_max 0.002
_refine_ls_shift/su_mean 0.000
_refine_ls_structure_factor_coef Fsqd
_refine_ls_weighting_details
;
 w=1/[\s^2^(Fo^2^)+(0.0937P)^2^+0.2310P]
 where P=(Fo^2^+2Fc^2^)/3
;
_refine_ls_weighting_scheme calc
_refine_ls_wR_factor_gt 0.1694
_refine_ls_wR_factor_ref 0.1887
_reflns_Friedel_coverage 0.708
_reflns_Friedel_fraction_full 0.947
_reflns_Friedel_fraction_max 0.868
_reflns_number_gt 2082
_reflns_number_total 2936
_reflns_threshold_expression 'I > 2\s(I)'
_cod_data_source_file ed5010.cif
_cod_data_source_block Met320
_cod_database_code 1543873
_shelx_space_group_comment
;
The symmetry employed for this shelxl refinement is uniquely defined
by the following loop, which should always be used as a source of
symmetry information in preference to the above space-group names.
They are only intended as comments.
;
_shelxl_version_number 2013-2

loop_
_space_group_symop_operation_xyz
'x, y, z'
'-x, y+1/2, -z'

loop_
_atom_site_label
_atom_site_type_symbol
_atom_site_fract_x
_atom_site_fract_y
_atom_site_fract_z
_atom_site_U_iso_or_equiv
_atom_site_adp_type
_atom_site_occupancy
_atom_site_site_symmetry_order
_atom_site_calc_flag
_atom_site_refinement_flags_posn
_atom_site_refinement_flags_adp
_atom_site_refinement_flags_occupancy
_atom_site_disorder_assembly
_atom_site_disorder_group
O1A O 0.8856(3) 0.5962(6) 0.0764(2) 0.0499(8) Uani 1 1 d . U . . .
O2A O 0.8166(3) 0.9612(6) 0.1325(2) 0.0581(9) Uani 1 1 d . U . . .
N1A N 0.6360(3) 0.3724(7) 0.0704(2) 0.0437(8) Uani 1 1 d . U . . .
H1A H 0.6449 0.4145 0.0157 0.066 Uiso 1 1 calc R U . A 1
H2A H 0.5527 0.2986 0.0744 0.066 Uiso 1 1 calc R U . A 1
H3A H 0.7039 0.2626 0.0885 0.066 Uiso 1 1 calc R U . A 1
C1A C 0.7970(4) 0.7305(8) 0.1079(3) 0.0409(10) Uani 1 1 d . U . . .
C21A C 0.6469(17) 0.606(3) 0.1239(4) 0.0404(10) Uani 0.313(6) 1 d D U P B 1
H21A H 0.5732 0.7264 0.1018 0.049 Uiso 0.313(6) 1 calc R U P B 1
C31A C 0.6261(16) 0.5481(17) 0.2176(4) 0.0578(13) Uani 0.313(6) 1 d D U P B 1
H31A H 0.6907 0.4127 0.2381 0.069 Uiso 0.313(6) 1 calc R U P B 1
H32A H 0.5312 0.4849 0.2214 0.069 Uiso 0.313(6) 1 calc R U P B 1
C41A C 0.6499(17) 0.7833(17) 0.2755(4) 0.088(2) Uani 0.313(6) 1 d D U P B 1
H41A H 0.5848 0.9184 0.2555 0.105 Uiso 0.313(6) 1 calc R U P B 1
H42A H 0.7446 0.8474 0.2716 0.105 Uiso 0.313(6) 1 calc R U P B 1
S11A S 0.6261(11) 0.7101(15) 0.3847(3) 0.1530(16) Uani 0.313(6) 1 d D U P B 1
C51A C 0.657(3) 0.974(2) 0.4325(7) 0.213(8) Uani 0.313(6) 1 d D U P B 1
H51A H 0.6449 0.9538 0.4926 0.320 Uiso 0.313(6) 1 calc R U P B 1
H52A H 0.5934 1.1031 0.4082 0.320 Uiso 0.313(6) 1 calc R U P B 1
H53A H 0.7521 1.0259 0.4258 0.320 Uiso 0.313(6) 1 calc R U P B 1
C22A C 0.6567(8) 0.6137(14) 0.1206(3) 0.0404(10) Uani 0.687(6) 1 d D U P B 2
H22A H 0.5831 0.7365 0.1004 0.049 Uiso 0.687(6) 1 calc R U P B 2
C32A C 0.6431(9) 0.5562(12) 0.2152(3) 0.0578(13) Uani 0.687(6) 1 d D U P B 2
H33A H 0.7324 0.4927 0.2413 0.069 Uiso 0.687(6) 1 calc R U P B 2
H34A H 0.5737 0.4211 0.2196 0.069 Uiso 0.687(6) 1 calc R U P B 2
C42A C 0.5999(10) 0.7918(13) 0.2649(4) 0.088(2) Uani 0.687(6) 1 d D U P B 2
H43A H 0.5226 0.8784 0.2321 0.105 Uiso 0.687(6) 1 calc R U P B 2
H44A H 0.6782 0.9113 0.2721 0.105 Uiso 0.687(6) 1 calc R U P B 2
S12A S 0.5474(5) 0.7061(9) 0.3678(2) 0.1530(16) Uani 0.687(6) 1 d D U P B 2
C52A C 0.5478(19) 0.9699(19) 0.4175(6) 0.213(8) Uani 0.687(6) 1 d D U P B 2
H54A H 0.5032 0.9480 0.4699 0.320 Uiso 0.687(6) 1 calc R U P B 2
H55A H 0.4974 1.0968 0.3820 0.320 Uiso 0.687(6) 1 calc R U P B 2
H56A H 0.6429 1.0264 0.4308 0.320 Uiso 0.687(6) 1 calc R U P B 2
O1B O 0.3700(3) 0.1845(6) 0.0807(2) 0.0505(8) Uani 1 1 d . U . . .
O2B O 0.3048(3) 0.5810(6) 0.1099(3) 0.0690(10) Uani 1 1 d . U . . .
N1B N 0.1108(3) 0.0000(7) 0.0992(3) 0.0529(10) Uani 1 1 d . U . . .
H1B H 0.0952 0.0427 0.0439 0.079 Uiso 1 1 calc R U . C 1
H2B H 0.0317 -0.0595 0.1183 0.079 Uiso 1 1 calc R U . C 1
H3B H 0.1768 -0.1216 0.1051 0.079 Uiso 1 1 calc R U . C 1
C1B C 0.2866(4) 0.3447(9) 0.1082(3) 0.0430(10) Uani 1 1 d . U . . .
C21B C 0.1588(15) 0.231(3) 0.1498(3) 0.0437(11) Uani 0.406(2) 1 d D U P D 1
H21B H 0.0829 0.3585 0.1461 0.052 Uiso 0.406(2) 1 calc R U P D 1
C31B C 0.1933(11) 0.1573(15) 0.2446(4) 0.0759(18) Uani 0.406(2) 1 d D U P D 1
H31B H 0.1209 0.0405 0.2611 0.091 Uiso 0.406(2) 1 calc R U P D 1
H32B H 0.2813 0.0628 0.2494 0.091 Uiso 0.406(2) 1 calc R U P D 1
C41B C 0.2050(7) 0.3639(16) 0.3052(5) 0.102(4) Uani 0.406(2) 1 d D U P D 1
H41B H 0.2658 0.4946 0.2837 0.122 Uiso 0.406(2) 1 calc R U P D 1
H42B H 0.2515 0.2988 0.3587 0.122 Uiso 0.406(2) 1 calc R U P D 1
S11B S 0.0442(6) 0.5168(10) 0.3290(4) 0.131(2) Uani 0.406(2) 1 d D U P D 1
C51B C -0.0332(10) 0.324(2) 0.3943(6) 0.149(8) Uani 0.406(2) 1 d D U P D 1
H51B H -0.1202 0.3994 0.4081 0.224 Uiso 0.406(2) 1 calc R U P D 1
H52B H 0.0271 0.2988 0.4462 0.224 Uiso 0.406(2) 1 calc R U P D 1
H53B H -0.0516 0.1602 0.3666 0.224 Uiso 0.406(2) 1 calc R U P D 1
C22B C 0.1644(18) 0.246(4) 0.1542(4) 0.0437(11) Uani 0.241(2) 1 d D U P D 2
H22B H 0.0902 0.3772 0.1535 0.052 Uiso 0.241(2) 1 calc R U P D 2
C32B C 0.2094(8) 0.163(3) 0.2469(4) 0.0759(18) Uani 0.241(2) 1 d D U P D 2
H33B H 0.2713 0.0151 0.2447 0.091 Uiso 0.241(2) 1 calc R U P D 2
H34B H 0.2640 0.3018 0.2750 0.091 Uiso 0.241(2) 1 calc R U P D 2
C42B C 0.0998(9) 0.0970(14) 0.2995(5) 0.101(5) Uiso 0.241(2) 1 d D U P D 2
H43B H 0.1419 0.0102 0.3506 0.121 Uiso 0.241(2) 1 calc R U P D 2
H44B H 0.0384 -0.0261 0.2682 0.121 Uiso 0.241(2) 1 calc R U P D 2
S12B S -0.0063(7) 0.3570(15) 0.3335(5) 0.151(4) Uani 0.241(2) 1 d D U P D 2
C52B C 0.0836(17) 0.502(2) 0.4145(7) 0.190(11) Uiso 0.241(2) 1 d D U P D 2
H54B H 0.0288 0.6408 0.4350 0.285 Uiso 0.241(2) 1 calc R U P D 2
H55B H 0.1694 0.5695 0.3957 0.285 Uiso 0.241(2) 1 calc R U P D 2
H56B H 0.1051 0.3804 0.4603 0.285 Uiso 0.241(2) 1 calc R U P D 2
C23B C 0.153(3) 0.244(5) 0.1278(4) 0.0437(11) Uani 0.148(2) 1 d D U P D 3
H23B H 0.0783 0.3695 0.1124 0.052 Uiso 0.148(2) 1 calc R U P D 3
C33B C 0.1845(17) 0.234(2) 0.2259(4) 0.0759(18) Uani 0.148(2) 1 d D U P D 3
H35B H 0.1523 0.0685 0.2459 0.091 Uiso 0.148(2) 1 calc R U P D 3
H36B H 0.2858 0.2386 0.2386 0.091 Uiso 0.148(2) 1 calc R U P D 3
C43B C 0.1248(16) 0.4312(18) 0.2747(4) 0.101(5) Uiso 0.148(2) 1 d D U P D 3
H45B H 0.0249 0.4393 0.2570 0.121 Uiso 0.148(2) 1 calc R U P D 3
H46B H 0.1654 0.5946 0.2593 0.121 Uiso 0.148(2) 1 calc R U P D 3
S13B S 0.1458(13) 0.4013(17) 0.3898(4) 0.140(6) Uani 0.148(2) 1 d D U P D 3
C53B C 0.0644(18) 0.1359(19) 0.4154(8) 0.190(11) Uiso 0.148(2) 1 d D U P D 3
H57B H 0.0710 0.1176 0.4769 0.285 Uiso 0.148(2) 1 calc R U P D 3
H58B H 0.1075 -0.0102 0.3904 0.285 Uiso 0.148(2) 1 calc R U P D 3
H59B H -0.0327 0.1455 0.3937 0.285 Uiso 0.148(2) 1 calc R U P D 3
C24B C 0.1463(18) 0.232(6) 0.1371(4) 0.0437(11) Uani 0.203(2) 1 d D U P D 4
H24B H 0.0701 0.3562 0.1234 0.052 Uiso 0.203(2) 1 calc R U P D 4
C34B C 0.1649(9) 0.189(5) 0.2347(4) 0.0759(18) Uani 0.203(2) 1 d D U P D 4
H37B H 0.2024 0.0165 0.2450 0.091 Uiso 0.203(2) 1 calc R U P D 4
H38B H 0.2352 0.3095 0.2590 0.091 Uiso 0.203(2) 1 calc R U P D 4
C44B C 0.0432(9) 0.215(3) 0.2807(4) 0.101(5) Uiso 0.203(2) 1 d D U P D 4
H47B H -0.0119 0.0583 0.2723 0.121 Uiso 0.203(2) 1 calc R U P D 4
H48B H -0.0131 0.3550 0.2548 0.121 Uiso 0.203(2) 1 calc R U P D 4
S14B S 0.0710(12) 0.2748(16) 0.3942(4) 0.170(6) Uani 0.203(2) 1 d D U P D 4
C54B C 0.143(2) 0.5624(17) 0.4069(10) 0.190(11) Uiso 0.203(2) 1 d D U P D 4
H60B H 0.0882 0.6660 0.4426 0.285 Uiso 0.203(2) 1 calc R U P D 4
H61B H 0.1458 0.6436 0.3518 0.285 Uiso 0.203(2) 1 calc R U P D 4
H62B H 0.2368 0.5454 0.4339 0.285 Uiso 0.203(2) 1 calc R U P D 4

loop_
_atom_site_aniso_label
_atom_site_aniso_U_11
_atom_site_aniso_U_22
_atom_site_aniso_U_33
_atom_site_aniso_U_23
_atom_site_aniso_U_13
_atom_site_aniso_U_12
O1A 0.0264(14) 0.0482(17) 0.076(2) 0.0003(16) 0.0077(13) -0.0018(13)
O2A 0.0421(16) 0.0365(16) 0.096(2) -0.0066(17) 0.0090(15) -0.0129(14)
N1A 0.0263(16) 0.0373(17) 0.068(2) 0.0024(17) 0.0074(15) -0.0067(14)
C1A 0.0287(19) 0.039(2) 0.055(2) 0.007(2) 0.0008(16) -0.0030(17)
C21A 0.0257(19) 0.034(2) 0.062(2) 0.0021(19) 0.0057(17) -0.0037(17)
C31A 0.054(3) 0.051(3) 0.071(3) 0.006(2) 0.022(2) -0.015(2)
C41A 0.103(6) 0.083(4) 0.081(4) -0.015(3) 0.033(4) -0.021(4)
S11A 0.215(4) 0.163(3) 0.0920(14) -0.0276(17) 0.0752(19) -0.073(3)
C51A 0.31(2) 0.205(11) 0.129(8) -0.064(8) 0.073(12) -0.019(16)
C22A 0.0257(19) 0.034(2) 0.062(2) 0.0021(19) 0.0057(17) -0.0037(17)
C32A 0.054(3) 0.051(3) 0.071(3) 0.006(2) 0.022(2) -0.015(2)
C42A 0.103(6) 0.083(4) 0.081(4) -0.015(3) 0.033(4) -0.021(4)
S12A 0.215(4) 0.163(3) 0.0920(14) -0.0276(17) 0.0752(19) -0.073(3)
C52A 0.31(2) 0.205(11) 0.129(8) -0.064(8) 0.073(12) -0.019(16)
O1B 0.0301(13) 0.0416(16) 0.0820(19) -0.0136(15) 0.0172(13) -0.0113(13)
O2B 0.0524(19) 0.0336(16) 0.123(3) -0.0010(19) 0.0182(18) -0.0066(14)
N1B 0.0312(17) 0.050(2) 0.077(2) 0.0119(18) 0.0045(17) -0.0148(16)
C1B 0.030(2) 0.037(2) 0.063(3) 0.003(2) 0.0038(18) -0.0040(17)
C21B 0.0379(18) 0.0447(18) 0.0493(19) 0.0018(18) 0.0082(16) -0.0007(16)
C31B 0.083(4) 0.085(4) 0.061(3) 0.016(3) 0.017(3) -0.006(4)
C41B 0.112(9) 0.113(9) 0.081(8) -0.012(7) 0.013(7) -0.027(8)
S11B 0.189(6) 0.093(4) 0.117(4) -0.021(3) 0.046(4) 0.020(4)
C51B 0.177(15) 0.19(2) 0.087(11) -0.001(12) 0.065(10) 0.030(15)
C22B 0.0379(18) 0.0447(18) 0.0493(19) 0.0018(18) 0.0082(16) -0.0007(16)
C32B 0.083(4) 0.085(4) 0.061(3) 0.016(3) 0.017(3) -0.006(4)
S12B 0.131(7) 0.192(10) 0.137(8) -0.012(8) 0.053(6) 0.059(7)
C23B 0.0379(18) 0.0447(18) 0.0493(19) 0.0018(18) 0.0082(16) -0.0007(16)
C33B 0.083(4) 0.085(4) 0.061(3) 0.016(3) 0.017(3) -0.006(4)
S13B 0.182(13) 0.139(13) 0.105(10) -0.004(10) 0.047(9) -0.002(12)
C24B 0.0379(18) 0.0447(18) 0.0493(19) 0.0018(18) 0.0082(16) -0.0007(16)
C34B 0.083(4) 0.085(4) 0.061(3) 0.016(3) 0.017(3) -0.006(4)
S14B 0.211(12) 0.234(15) 0.073(6) 0.009(8) 0.057(7) 0.012(12)

loop_
_atom_type_symbol
_atom_type_description
_atom_type_scat_dispersion_real
_atom_type_scat_dispersion_imag
_atom_type_scat_source
C C 0.0033 0.0016 'International Tables Vol C Tables 4.2.6.8 and 6.1.1.4'
H H 0.0000 0.0000 'International Tables Vol C Tables 4.2.6.8 and 6.1.1.4'
N N 0.0061 0.0033 'International Tables Vol C Tables 4.2.6.8 and 6.1.1.4'
O O 0.0106 0.0060 'International Tables Vol C Tables 4.2.6.8 and 6.1.1.4'
S S 0.1246 0.1234 'International Tables Vol C Tables 4.2.6.8 and 6.1.1.4'

loop_
_geom_angle_atom_site_label_1
_geom_angle_atom_site_label_2
_geom_angle_atom_site_label_3
_geom_angle
C21A N1A H1A 109.5
C21A N1A H2A 109.5
H1A N1A H2A 109.5
C21A N1A H3A 109.5
H1A N1A H3A 109.5
H2A N1A H3A 109.5
O1A C1A O2A 124.6(4)
O1A C1A C22A 118.5(4)
O2A C1A C22A 116.9(4)
O1A C1A C21A 119.1(6)
O2A C1A C21A 116.2(6)
N1A C21A C31A 112.0(8)
N1A C21A C1A 105.2(8)
C31A C21A C1A 114.8(8)
N1A C21A H21A 108.2
C31A C21A H21A 108.2
C1A C21A H21A 108.2
C21A C31A C41A 112.7(6)
C21A C31A H31A 109.1
C41A C31A H31A 109.1
C21A C31A H32A 109.1
C41A C31A H32A 109.1
H31A C31A H32A 107.8
C31A C41A S11A 111.8(5)
C31A C41A H41A 109.3
S11A C41A H41A 109.3
C31A C41A H42A 109.3
S11A C41A H42A 109.3
H41A C41A H42A 107.9
C51A S11A C41A 103.5(5)
S11A C51A H51A 109.5
S11A C51A H52A 109.5
H51A C51A H52A 109.5
S11A C51A H53A 109.5
H51A C51A H53A 109.5
H52A C51A H53A 109.5
N1A C22A C1A 110.6(4)
N1A C22A C32A 109.2(5)
C1A C22A C32A 111.1(5)
N1A C22A H22A 108.6
C1A C22A H22A 108.6
C32A C22A H22A 108.6
C22A C32A C42A 112.7(5)
C22A C32A H33A 109.1
C42A C32A H33A 109.0
C22A C32A H34A 109.1
C42A C32A H34A 109.1
H33A C32A H34A 107.8
C32A C42A S12A 111.6(4)
C32A C42A H43A 109.3
S12A C42A H43A 109.3
C32A C42A H44A 109.3
S12A C42A H44A 109.3
H43A C42A H44A 108.0
C52A S12A C42A 103.8(4)
S12A C52A H54A 109.5
S12A C52A H55A 109.5
H54A C52A H55A 109.5
S12A C52A H56A 109.5
H54A C52A H56A 109.5
H55A C52A H56A 109.5
C21B N1B H1B 109.5
C21B N1B H2B 109.5
H1B N1B H2B 109.5
C21B N1B H3B 109.5
H1B N1B H3B 109.5
H2B N1B H3B 109.5
O2B C1B O1B 124.9(4)
O2B C1B C23B 118.8(9)
O1B C1B C23B 115.7(8)
O2B C1B C22B 115.9(8)
O1B C1B C22B 118.7(8)
O2B C1B C21B 118.9(6)
O1B C1B C21B 116.0(6)
O2B C1B C24B 119.0(10)
O1B C1B C24B 116.0(10)
N1B C21B C31B 110.1(8)
N1B C21B C1B 107.6(6)
C31B C21B C1B 112.8(9)
N1B C21B H21B 108.7
C31B C21B H21B 108.7
C1B C21B H21B 108.7
C41B C31B C21B 116.7(6)
C41B C31B H31B 108.1
C21B C31B H31B 108.1
C41B C31B H32B 108.1
C21B C31B H32B 108.1
H31B C31B H32B 107.3
C31B C41B S11B 116.7(5)
C31B C41B H41B 108.1
S11B C41B H41B 108.1
C31B C41B H42B 108.1
S11B C41B H42B 108.1
H41B C41B H42B 107.3
C51B S11B C41B 107.3(5)
S11B C51B H51B 109.5
S11B C51B H52B 109.5
H51B C51B H52B 109.5
S11B C51B H53B 109.5
H51B C51B H53B 109.5
H52B C51B H53B 109.5
C1B C22B C32B 112.2(10)
C1B C22B N1B 103.8(8)
C32B C22B N1B 109.3(11)
C1B C22B H22B 110.4
C32B C22B H22B 110.4
N1B C22B H22B 110.4
C42B C32B C22B 116.7(7)
C42B C32B H33B 108.1
C22B C32B H33B 108.1
C42B C32B H34B 108.1
C22B C32B H34B 108.1
H33B C32B H34B 107.3
C32B C42B S12B 116.8(6)
C32B C42B H43B 108.1
S12B C42B H43B 108.1
C32B C42B H44B 108.1
S12B C42B H44B 108.1
H43B C42B H44B 107.3
C52B S12B C42B 107.4(5)
S12B C52B H54B 109.5
S12B C52B H55B 109.5
H54B C52B H55B 109.5
S12B C52B H56B 109.5
H54B C52B H56B 109.5
H55B C52B H56B 109.5
N1B C23B C1B 120.0(13)
N1B C23B C33B 108.5(14)
C1B C23B C33B 97.0(15)
N1B C23B H23B 110.1
C1B C23B H23B 110.1
C33B C23B H23B 110.1
C43B C33B C23B 117.0(7)
C43B C33B H35B 108.0
C23B C33B H35B 108.0
C43B C33B H36B 108.0
C23B C33B H36B 108.0
H35B C33B H36B 107.3
C33B C43B S13B 117.1(6)
C33B C43B H45B 108.0
S13B C43B H45B 108.0
C33B C43B H46B 108.0
S13B C43B H46B 108.0
H45B C43B H46B 107.3
C53B S13B C43B 107.5(5)
S13B C53B H57B 109.5
S13B C53B H58B 109.5
H57B C53B H58B 109.5
S13B C53B H59B 109.5
H57B C53B H59B 109.5
H58B C53B H59B 109.5
N1B C24B C34B 107.5(16)
N1B C24B C1B 112.9(10)
C34B C24B C1B 108.2(11)
N1B C24B H24B 109.4
C34B C24B H24B 109.4
C1B C24B H24B 109.4
C44B C34B C24B 117.1(7)
C44B C34B H37B 108.0
C24B C34B H37B 108.0
C44B C34B H38B 108.0
C24B C34B H38B 108.0
H37B C34B H38B 107.3
C34B C44B S14B 117.1(6)
C34B C44B H47B 108.0
S14B C44B H47B 108.0
C34B C44B H48B 108.0
S14B C44B H48B 108.0
H47B C44B H48B 107.3
C54B S14B C44B 107.5(5)
S14B C54B H60B 109.5
S14B C54B H61B 109.5
H60B C54B H61B 109.5
S14B C54B H62B 109.5
H60B C54B H62B 109.5
H61B C54B H62B 109.5

loop_
_geom_bond_atom_site_label_1
_geom_bond_atom_site_label_2
_geom_bond_distance
O1A C1A 1.230(5)
O2A C1A 1.265(5)
N1A C21A 1.469(12)
N1A C22A 1.479(7)
N1A H1A 0.8900
N1A H2A 0.8900
N1A H3A 0.8900
C1A C22A 1.499(8)
C1A C21A 1.610(16)
C21A C31A 1.521(7)
C21A H21A 0.9800
C31A C41A 1.521(8)
C31A H31A 0.9700
C31A H32A 0.9700
C41A S11A 1.778(6)
C41A H41A 0.9700
C41A H42A 0.9700
S11A C51A 1.573(10)
C51A H51A 0.9600
C51A H52A 0.9600
C51A H53A 0.9600
C22A C32A 1.521(6)
C22A H22A 0.9800
C32A C42A 1.522(8)
C32A H33A 0.9700
C32A H34A 0.9700
C42A S12A 1.777(6)
C42A H43A 0.9700
C42A H44A 0.9700
S12A C52A 1.571(9)
C52A H54A 0.9600
C52A H55A 0.9600
C52A H56A 0.9600
O1B C1B 1.251(5)
O2B C1B 1.237(5)
N1B C24B 1.37(3)
N1B C23B 1.39(3)
N1B C21B 1.482(13)
N1B C22B 1.597(18)
N1B H1B 0.8900
N1B H2B 0.8900
N1B H3B 0.8900
C1B C23B 1.44(3)
C1B C22B 1.510(15)
C1B C21B 1.549(14)
C1B C24B 1.56(2)
C21B C31B 1.533(6)
C21B H21B 0.9800
C31B C41B 1.426(8)
C31B H31B 0.9700
C31B H32B 0.9700
C41B S11B 1.795(6)
C41B H41B 0.9700
C41B H42B 0.9700
S11B C51B 1.647(8)
C51B H51B 0.9600
C51B H52B 0.9600
C51B H53B 0.9600
C22B C32B 1.533(6)
C22B H22B 0.9800
C32B C42B 1.425(8)
C32B H33B 0.9700
C32B H34B 0.9700
C42B S12B 1.793(6)
C42B H43B 0.9700
C42B H44B 0.9700
S12B C52B 1.646(8)
C52B H54B 0.9600
C52B H55B 0.9600
C52B H56B 0.9600
C23B C33B 1.533(6)
C23B H23B 0.9800
C33B C43B 1.424(8)
C33B H35B 0.9700
C33B H36B 0.9700
C43B S13B 1.794(6)
C43B H45B 0.9700
C43B H46B 0.9700
S13B C53B 1.646(8)
C53B H57B 0.9600
C53B H58B 0.9600
C53B H59B 0.9600
C24B C34B 1.532(6)
C24B H24B 0.9800
C34B C44B 1.424(8)
C34B H37B 0.9700
C34B H38B 0.9700
C44B S14B 1.794(6)
C44B H47B 0.9700
C44B H48B 0.9700
S14B C54B 1.646(8)
C54B H60B 0.9600
C54B H61B 0.9600
C54B H62B 0.9600

loop_
_geom_hbond_atom_site_label_D
_geom_hbond_atom_site_label_H
_geom_hbond_atom_site_label_A
_geom_hbond_distance_DH
_geom_hbond_distance_HA
_geom_hbond_distance_DA
_geom_hbond_angle_DHA
_geom_hbond_site_symmetry_A
N1A H1A O1B 0.89 2.05 2.853(5) 149.6 2_655
N1A H2A O1B 0.89 1.85 2.738(4) 173.1 .
N1A H3A O2A 0.89 1.98 2.857(5) 166.2 1_545
N1B H1B O1A 0.89 1.92 2.785(5) 163.7 2_645
N1B H2B O2A 0.89 2.09 2.908(4) 152.7 1_445
N1B H2B O1A 0.89 2.32 3.000(4) 132.7 1_445
N1B H3B O2B 0.89 1.96 2.850(5) 172.7 1_545
C21B H21B O1A 0.98 2.43 3.344(13) 155.7 1_455

loop_
_geom_torsion_atom_site_label_1
_geom_torsion_atom_site_label_2
_geom_torsion_atom_site_label_3
_geom_torsion_atom_site_label_4
_geom_torsion
O1A C1A C21A N1A -17.5(9)
O2A C1A C21A N1A 165.2(5)
O1A C1A C21A C31A 106.0(8)
O2A C1A C21A C31A -71.2(10)
N1A C21A C31A C41A 174.9(11)
C1A C21A C31A C41A 55.0(15)
C21A C31A C41A S11A -179.6(9)
C31A C41A S11A C51A 179.3(9)
O1A C1A C22A N1A -15.6(6)
O2A C1A C22A N1A 166.0(4)
O1A C1A C22A C32A 105.9(5)
O2A C1A C22A C32A -72.6(6)
N1A C22A C32A C42A -155.2(6)
C1A C22A C32A C42A 82.6(8)
C22A C32A C42A S12A 167.1(5)
C32A C42A S12A C52A 165.0(9)
O2B C1B C21B N1B 147.0(6)
O1B C1B C21B N1B -38.2(8)
O2B C1B C21B C31B -91.3(8)
O1B C1B C21B C31B 83.5(8)
N1B C21B C31B C41B -164.1(8)
C1B C21B C31B C41B 75.7(11)
C21B C31B C41B S11B 73.4(11)
C31B C41B S11B C51B 76.8(8)
O2B C1B C22B C32B -94.6(12)
O1B C1B C22B C32B 77.1(12)
O2B C1B C22B N1B 147.5(6)
O1B C1B C22B N1B -40.8(9)
C1B C22B C32B C42B 172.5(10)
N1B C22B C32B C42B -72.9(13)
C22B C32B C42B S12B -71.3(13)
C32B C42B S12B C52B -78.9(10)
O2B C1B C23B N1B 158.0(8)
O1B C1B C23B N1B -13.9(12)
O2B C1B C23B C33B -85.9(10)
O1B C1B C23B C33B 102.2(8)
N1B C23B C33B C43B -132.0(16)
C1B C23B C33B C43B 103.1(15)
C23B C33B C43B S13B 173.5(16)
C33B C43B S13B C53B -62.7(15)
O2B C1B C24B N1B 153.3(9)
O1B C1B C24B N1B -23.3(11)
O2B C1B C24B C34B -87.8(15)
O1B C1B C24B C34B 95.6(15)
N1B C24B C34B C44B -88.7(18)
C1B C24B C34B C44B 149.0(18)
C24B C34B C44B S14B -159.2(16)
C34B C44B S14B C54B 66.4(18)
